data_7232085
loop_
_publ_author_name
'Li, Xin'
'Sun, Qi'
'Lu, Ming'
'Lin, Qiuhan'

_publ_section_title
;
 Improving properties of energetic coordination polymers through
 structural modulation from 1D to 3D without changes of ligands or metal
 nodes
;
_journal_issue 6
_journal_name_full CrystEngComm
_journal_page_first 937
_journal_paper_doi 10.1039/C8CE01912F
_journal_volume 21
_journal_year 2019
_chemical_formula_moiety 'C2 H4 N10 O5 Pb2, H2 O'
_chemical_formula_sum 'C2 H6 N10 O6 Pb2'
_chemical_formula_weight 680.55
_space_group_crystal_system orthorhombic
_space_group_IT_number 56
_space_group_name_Hall '-P 2ab 2ac'
_space_group_name_H-M_alt 'P c c n'
_symmetry_space_group_name_Hall '-P 2ab 2ac'
_symmetry_space_group_name_H-M 'P c c n'
_atom_sites_solution_hydrogens difmap
_audit_block_doi 10.5517/ccdc.csd.cc1zyrj6
_audit_creation_method SHELXL-2014/7
_audit_update_record
;
2018-05-28 deposited with the CCDC.
2019-01-07 downloaded from the CCDC.
;
_cell_angle_alpha 90
_cell_angle_beta 90
_cell_angle_gamma 90
_cell_formula_units_Z 4
_cell_length_a 11.4741(12)
_cell_length_b 17.026(2)
_cell_length_c 5.9443(6)
_cell_measurement_reflns_used 1313
_cell_measurement_temperature 173(2)
_cell_measurement_theta_max 25.37
_cell_measurement_theta_min 3.55
_cell_volume 1161.3(2)
_computing_structure_refinement 'SHELXL-2014/7 (Sheldrick, 2014)'
_diffrn_ambient_temperature 173(2)
_diffrn_measured_fraction_theta_full 0.991
_diffrn_measured_fraction_theta_max 0.989
_diffrn_measurement_device_type 'PHOTON 100 CMOS detector'
_diffrn_measurement_method 'omega scan'
_diffrn_radiation_type MoK\a
_diffrn_radiation_wavelength 0.71073
_diffrn_reflns_av_R_equivalents 0.0970
_diffrn_reflns_av_unetI/netI 0.0748
_diffrn_reflns_Laue_measured_fraction_full 0.991
_diffrn_reflns_Laue_measured_fraction_max 0.989
_diffrn_reflns_limit_h_max 13
_diffrn_reflns_limit_h_min -12
_diffrn_reflns_limit_k_max 20
_diffrn_reflns_limit_k_min -20
_diffrn_reflns_limit_l_max 7
_diffrn_reflns_limit_l_min -4
_diffrn_reflns_number 4516
_diffrn_reflns_point_group_measured_fraction_full 0.991
_diffrn_reflns_point_group_measured_fraction_max 0.989
_diffrn_reflns_theta_full 25.242
_diffrn_reflns_theta_max 25.404
_diffrn_reflns_theta_min 3.551
_diffrn_source 'fine-focus sealed tube'
_exptl_absorpt_coefficient_mu 29.009
_exptl_absorpt_correction_T_max 0.7452
_exptl_absorpt_correction_T_min 0.4660
_exptl_absorpt_correction_type multi-scan
_exptl_absorpt_process_details 'SADABS (Bruker, 2014)'
_exptl_crystal_density_diffrn 3.893
_exptl_crystal_description needle
_exptl_crystal_F_000 1200
_exptl_crystal_size_max 0.200
_exptl_crystal_size_mid 0.040
_exptl_crystal_size_min 0.020
_refine_diff_density_max 2.002
_refine_diff_density_min -1.864
_refine_diff_density_rms 0.412
_refine_ls_extinction_method none
_refine_ls_goodness_of_fit_ref 1.059
_refine_ls_hydrogen_treatment constr
_refine_ls_matrix_type full
_refine_ls_number_parameters 92
_refine_ls_number_reflns 1061
_refine_ls_number_restraints 24
_refine_ls_restrained_S_all 1.049
_refine_ls_R_factor_all 0.0755
_refine_ls_R_factor_gt 0.0382
_refine_ls_shift/su_max 0.000
_refine_ls_shift/su_mean 0.000
_refine_ls_structure_factor_coef Fsqd
_refine_ls_weighting_details 'w=1/[\s^2^(Fo^2^)+(0.0327P)^2^+1.3495P] where P=(Fo^2^+2Fc^2^)/3'
_refine_ls_weighting_scheme calc
_refine_ls_wR_factor_gt 0.0813
_refine_ls_wR_factor_ref 0.0923
_reflns_Friedel_coverage 0.000
_reflns_number_gt 745
_reflns_number_total 1061
_reflns_threshold_expression 'I > 2\s(I)'
_cod_data_source_file c8ce01912f2.cif
_cod_data_source_block 1_CCDC1
_cod_depositor_comments 'Adding full bibliography for 7232084--7232085.cif.'
_cod_database_code 7232085
_shelx_shelxl_version_number 2014/7
_shelx_space_group_comment
;
The symmetry employed for this shelxl refinement is uniquely defined
by the following loop, which should always be used as a source of
symmetry information in preference to the above space-group names.
They are only intended as comments.
;
_shelx_estimated_absorpt_t_min 0.068
_shelx_estimated_absorpt_t_max 0.595

loop_
_space_group_symop_operation_xyz
'x, y, z'
'-x+1/2, -y+1/2, z'
'-x, y+1/2, -z+1/2'
'x+1/2, -y, -z+1/2'
'-x, -y, -z'
'x-1/2, y-1/2, -z'
'x, -y-1/2, z-1/2'
'-x-1/2, y, z-1/2'

loop_
_atom_site_label
_atom_site_type_symbol
_atom_site_fract_x
_atom_site_fract_y
_atom_site_fract_z
_atom_site_U_iso_or_equiv
_atom_site_adp_type
_atom_site_occupancy
_atom_site_site_symmetry_order
_atom_site_calc_flag
_atom_site_refinement_flags_posn
_atom_site_refinement_flags_adp
_atom_site_refinement_flags_occupancy
C1 C 0.5792(12) -0.0150(8) 0.246(3) 0.009(3) Uani 1 1 d . U .
N1 N 0.5242(11) 0.0243(7) 0.068(2) 0.014(3) Uani 1 1 d . U .
N2 N 0.6369(12) 0.0290(7) 0.397(2) 0.015(3) Uani 1 1 d . . .
N3 N 0.6813(10) -0.0187(7) 0.554(2) 0.015(3) Uani 1 1 d . . .
N4 N 0.6506(12) -0.0899(7) 0.493(2) 0.017(3) Uani 1 1 d . U .
N5 N 0.5864(11) -0.0886(7) 0.302(3) 0.017(3) Uani 1 1 d . . .
O1 O 0.7500 0.2500 0.591(2) 0.005(3) Uani 1 2 d S TU P
O2 O 0.6535(9) 0.1063(5) 0.4007(18) 0.012(2) Uani 1 1 d . . .
O3 O 1.0029(9) 0.2820(6) 0.2190(19) 0.022(3) Uani 1 1 d . . .
H3A H 0.9787 0.3291 0.2095 0.027 Uiso 1 1 d R U .
H3B H 1.0734 0.2706 0.1893 0.027 Uiso 1 1 d R U .
O4 O 0.7500 0.7500 0.384(3) 0.044(5) Uani 1 2 d S T P
H4B H 0.7722 0.7142 0.4745 0.052 Uiso 1 1 d R U .
Pb1 Pb 0.85478(4) 0.17246(3) 0.34247(9) 0.0087(2) Uani 1 1 d . . .

loop_
_atom_site_aniso_label
_atom_site_aniso_U_11
_atom_site_aniso_U_22
_atom_site_aniso_U_33
_atom_site_aniso_U_23
_atom_site_aniso_U_13
_atom_site_aniso_U_12
C1 0.009(5) 0.006(5) 0.012(5) -0.001(4) 0.002(4) 0.001(4)
N1 0.011(6) 0.013(6) 0.018(6) -0.002(5) -0.001(5) -0.008(5)
N2 0.018(7) 0.014(7) 0.012(7) -0.005(5) -0.004(7) -0.005(6)
N3 0.013(7) 0.015(7) 0.016(8) 0.003(6) -0.010(6) -0.003(5)
N4 0.020(6) 0.022(6) 0.010(6) 0.004(5) -0.007(6) -0.004(5)
N5 0.012(7) 0.018(7) 0.021(9) 0.004(6) -0.005(7) -0.001(6)
O1 0.006(3) 0.003(3) 0.006(3) 0.000 0.000 0.001(2)
O2 0.014(5) 0.009(5) 0.014(6) -0.001(4) 0.005(5) 0.003(4)
O3 0.013(6) 0.033(7) 0.021(8) 0.008(6) 0.004(5) -0.003(5)
O4 0.039(12) 0.060(14) 0.031(13) 0.000 0.000 0.021(10)
Pb1 0.0080(3) 0.0095(3) 0.0085(3) 0.0003(3) 0.0002(3) 0.0020(3)

loop_
_atom_type_symbol
_atom_type_description
_atom_type_scat_dispersion_real
_atom_type_scat_dispersion_imag
_atom_type_scat_source
C C 0.0033 0.0016 'International Tables Vol C Tables 4.2.6.8 and 6.1.1.4'
H H 0.0000 0.0000 'International Tables Vol C Tables 4.2.6.8 and 6.1.1.4'
N N 0.0061 0.0033 'International Tables Vol C Tables 4.2.6.8 and 6.1.1.4'
O O 0.0106 0.0060 'International Tables Vol C Tables 4.2.6.8 and 6.1.1.4'
Pb Pb -3.3944 10.1111 'International Tables Vol C Tables 4.2.6.8 and 6.1.1.4'

loop_
_geom_angle_atom_site_label_1
_geom_angle_atom_site_label_2
_geom_angle_atom_site_label_3
_geom_angle
_geom_angle_site_symmetry_1
_geom_angle_site_symmetry_3
N5 C1 N2 109.4(14) . .
N5 C1 N1 133.2(14) . .
N2 C1 N1 117.4(13) . .
N1 N1 C1 111.3(16) 5_655 .
O2 N2 N3 122.4(12) . .
O2 N2 C1 129.1(13) . .
N3 N2 C1 108.5(12) . .
N4 N3 N2 105.5(12) . .
N3 N4 N5 111.2(12) . .
C1 N5 N4 105.4(12) . .
Pb1 O1 Pb1 100.8(5) 2_655 .
Pb1 O1 Pb1 110.74(2) 2_655 7_566
Pb1 O1 Pb1 117.66(2) . 7_566
Pb1 O1 Pb1 117.66(2) 2_655 8_756
Pb1 O1 Pb1 110.74(2) . 8_756
Pb1 O1 Pb1 100.1(5) 7_566 8_756
N2 O2 Pb1 123.7(8) . .
Pb1 O3 H3A 118.5 . .
Pb1 O3 H3B 120.7 . .
H3A O3 H3B 120.8 . .
O1 Pb1 O1 79.537(18) . 7_565
O1 Pb1 O2 72.6(2) . .
O1 Pb1 O2 82.6(2) 7_565 .
O1 Pb1 O3 96.3(3) . .
O1 Pb1 O3 75.7(2) 7_565 .
O2 Pb1 O3 157.2(3) . .
O1 Pb1 Pb1 39.6(3) . 2_655
O1 Pb1 Pb1 40.0(3) 7_565 2_655
O2 Pb1 Pb1 73.8(2) . 2_655
O3 Pb1 Pb1 84.9(2) . 2_655

loop_
_geom_bond_atom_site_label_1
_geom_bond_atom_site_label_2
_geom_bond_distance
_geom_bond_site_symmetry_2
C1 N5 1.301(18) .
C1 N2 1.345(19) .
C1 N1 1.40(2) .
N1 N1 1.29(2) 5_655
N2 O2 1.332(15) .
N2 N3 1.334(18) .
N3 N4 1.314(17) .
N4 N5 1.352(19) .
O1 Pb1 2.317(9) 2_655
O1 Pb1 2.317(9) .
O1 Pb1 2.329(9) 7_566
O1 Pb1 2.329(9) 8_756
O2 Pb1 2.592(10) .
O3 Pb1 2.628(10) .
O3 H3A 0.8500 .
O3 H3B 0.8500 .
O4 H4B 0.8500 .
Pb1 O1 2.329(9) 7_565
Pb1 Pb1 3.5712(11) 2_655
